data_7114865
loop_
_publ_author_name
'Brunker, Tim J.'
'Barlow, Stephen'
'O\^a&#x20AC;&#x2122;Hare, Dermot'

_publ_section_title
;
 (\^I&#x00B7;5-Cyclopentadienyl)(\^I&#x00BA;3
 -hydrotris(pyrazolyl)borate)cobalt(ii)\^a&#x20AC;&#x201D;the first
 high-spin cobalt organometallic complexElectronic supplementary
 information (ESI) available: full characterisation data for all
 compounds. See http://www.rsc.org/suppdata/cc/b1/b105661c/
;
_journal_issue 20
_journal_name_full 'Chemical Communications'
_journal_page_first 2052
_journal_paper_doi 10.1039/b105661c
_journal_year 2001
_chemical_compound_source 'synthesis as described'
_chemical_formula_moiety 'C14 H15 B1 Co1 N6'
_chemical_formula_structural 'C15 H15 N6 B1 CO1'
_chemical_formula_sum 'C14 H15 B Co N6'
_chemical_formula_weight 337.06
_chemical_name_systematic
;
?
;
_space_group_IT_number 62
_symmetry_cell_setting orthorhombic
_symmetry_Int_Tables_number 62
_symmetry_space_group_name_Hall '-P 2n 2ac'
_symmetry_space_group_name_H-M 'P c m n'
_atom_sites_solution_hydrogens geom
_atom_sites_solution_primary direct
_atom_sites_solution_secondary difmap
_audit_conform_dict_location ftp://ftp.iucr.org/cifdics/cif_core.dic
_audit_conform_dict_name cif_core.dic
_audit_conform_dict_version 2.1
_audit_creation_date 2001-03-02T15:35:43-00:00
_audit_creation_method 'WinGX routine CIF_UPDATE'
_cell_angle_alpha 90
_cell_angle_beta 90
_cell_angle_gamma 90
_cell_formula_units_Z 4
_cell_length_a 8.1066(3)
_cell_length_b 10.3543(3)
_cell_length_c 17.9336(6)
_cell_measurement_reflns_used 0
_cell_measurement_temperature 150(2)
_cell_measurement_theta_max 0
_cell_measurement_theta_min 0
_cell_measurement_wavelength 0.71073
_cell_volume 1505.31(9)
_computing_molecular_graphics 'Ortep-3 for Windows (Farrugia, 1997)'
_computing_publication_material 'WinGX publication routines (Farrugia, 1999)'
_computing_structure_refinement 'SHELXL-97 (Sheldrick, 1997)'
_diffrn_ambient_temperature 150(2)
_diffrn_measured_fraction_theta_full 0.981
_diffrn_measured_fraction_theta_max 0.981
_diffrn_radiation_monochromator graphite
_diffrn_radiation_probe x-ray
_diffrn_radiation_type MoK\a
_diffrn_radiation_wavelength 0.71073
_diffrn_reflns_av_R_equivalents 0.0203
_diffrn_reflns_av_unetI/netI 0.0372
_diffrn_reflns_limit_h_max 10
_diffrn_reflns_limit_h_min -10
_diffrn_reflns_limit_k_max 13
_diffrn_reflns_limit_k_min -13
_diffrn_reflns_limit_l_max 23
_diffrn_reflns_limit_l_min -23
_diffrn_reflns_number 3120
_diffrn_reflns_theta_full 27.49
_diffrn_reflns_theta_max 27.49
_diffrn_reflns_theta_min 5.16
_exptl_absorpt_coefficient_mu 1.144
_exptl_crystal_colour yellow/green
_exptl_crystal_density_diffrn 1.487
_exptl_crystal_density_method 'not measured'
_exptl_crystal_description prism
_exptl_crystal_F_000 692
_exptl_crystal_size_max 0.1
_exptl_crystal_size_mid 0.1
_exptl_crystal_size_min 0.1
_refine_diff_density_max 0.349
_refine_diff_density_min -0.321
_refine_diff_density_rms 0.057
_refine_ls_extinction_coef 0.0083(16)
_refine_ls_extinction_expression Fc^*^=kFc[1+0.001xFc^2^\l^3^/sin(2\q)]^-1/4^
_refine_ls_extinction_method SHELXL
_refine_ls_goodness_of_fit_ref 1.038
_refine_ls_hydrogen_treatment mixed
_refine_ls_matrix_type full
_refine_ls_number_parameters 116
_refine_ls_number_reflns 1791
_refine_ls_number_restraints 0
_refine_ls_restrained_S_all 1.038
_refine_ls_R_factor_all 0.0396
_refine_ls_R_factor_gt 0.0301
_refine_ls_shift/su_max 0
_refine_ls_shift/su_mean 0
_refine_ls_structure_factor_coef Fsqd
_refine_ls_weighting_details 'calc w=1/[\s^2^(Fo^2^)+(0.0260P)^2^+0.9335P] where P=(Fo^2^+2Fc^2^)/3'
_refine_ls_weighting_scheme calc
_refine_ls_wR_factor_gt 0.0689
_refine_ls_wR_factor_ref 0.0724
_reflns_number_gt 1516
_reflns_number_total 1791
_reflns_threshold_expression >2sigma(I)
_cod_data_source_file b105661c.txt
_cod_data_source_block tjb396
_cod_original_formula_sum 'C14 H15 B1 Co1 N6'
_cod_database_code 7114865

loop_
_symmetry_equiv_pos_as_xyz
'x, y, z'
'-x+1/2, -y+1/2, z+1/2'
'x+1/2, -y, -z+1/2'
'-x, y+1/2, -z'
'-x, -y, -z'
'x-1/2, y-1/2, -z-1/2'
'-x-1/2, y, z-1/2'
'x, -y-1/2, z'

loop_
_atom_site_label
_atom_site_type_symbol
_atom_site_fract_x
_atom_site_fract_y
_atom_site_fract_z
_atom_site_U_iso_or_equiv
_atom_site_adp_type
_atom_site_occupancy
_atom_site_symmetry_multiplicity
_atom_site_calc_flag
_atom_site_refinement_flags
Co Co 0.64158(4) 0.25 0.011969(17) 0.01885(14) Uani 1 2 d S
C1 C 0.8262(2) 0.00991(16) 0.08737(10) 0.0217(4) Uani 1 1 d .
H1 H 0.8731 -0.0254 0.0433 0.026 Uiso 1 1 calc R
C2 C 0.8536(2) -0.03733(18) 0.15889(10) 0.0271(4) Uani 1 1 d .
H2 H 0.9206 -0.1086 0.173 0.033 Uiso 1 1 calc R
C3 C 0.7628(2) 0.04157(16) 0.20463(9) 0.0238(4) Uani 1 1 d .
H3 H 0.7557 0.0348 0.2574 0.029 Uiso 1 1 calc R
C4 C 0.2593(3) 0.25 0.04686(15) 0.0252(5) Uani 1 2 d S
H4 H 0.2216 0.25 -0.0033 0.03 Uiso 1 2 calc SR
C5 C 0.1568(3) 0.25 0.10903(16) 0.0301(6) Uani 1 2 d S
H5 H 0.0396 0.25 0.11 0.036 Uiso 1 2 calc SR
C6 C 0.2627(3) 0.25 0.16879(15) 0.0248(5) Uani 1 2 d S
H6 H 0.231 0.25 0.2198 0.03 Uiso 1 2 calc SR
C11 C 0.5717(3) 0.3186(2) -0.10612(10) 0.0417(6) Uani 1 1 d .
H11 H 0.4793 0.3729 -0.1148 0.05 Uiso 1 1 calc R
C12 C 0.7327(3) 0.35897(19) -0.09094(10) 0.0338(5) Uani 1 1 d .
H12 H 0.7692 0.446 -0.0877 0.041 Uiso 1 1 calc R
C13 C 0.8301(3) 0.25 -0.08146(14) 0.0305(6) Uani 1 2 d S
H13 H 0.9447 0.25 -0.0703 0.037 Uiso 1 2 calc SR
B1 B 0.5847(3) 0.25 0.18545(15) 0.0184(5) Uani 1 2 d S
N1 N 0.72499(17) 0.11151(13) 0.08898(7) 0.0185(3) Uani 1 1 d .
N2 N 0.68538(17) 0.13034(13) 0.16228(7) 0.0184(3) Uani 1 1 d .
N3 N 0.4173(2) 0.25 0.06705(11) 0.0214(4) Uani 1 2 d S
N4 N 0.4187(2) 0.25 0.14330(11) 0.0200(4) Uani 1 2 d S
H0 H 0.564(3) 0.25 0.2450(14) 0.017(6) Uiso 1 2 d S

loop_
_atom_site_aniso_label
_atom_site_aniso_U_11
_atom_site_aniso_U_22
_atom_site_aniso_U_33
_atom_site_aniso_U_23
_atom_site_aniso_U_13
_atom_site_aniso_U_12
Co 0.0197(2) 0.02324(19) 0.0136(2) 0 -0.00001(13) 0
C1 0.0209(8) 0.0200(8) 0.0243(9) -0.0024(7) 0.0035(7) 0.0016(7)
C2 0.0260(9) 0.0242(9) 0.0312(10) 0.0056(7) -0.0010(7) 0.0064(8)
C3 0.0258(9) 0.0259(9) 0.0199(9) 0.0057(7) -0.0020(7) 0.0012(8)
C4 0.0225(12) 0.0202(11) 0.0330(15) 0 -0.0058(11) 0
C5 0.0177(13) 0.0240(13) 0.0487(17) 0 0.0024(12) 0
C6 0.0204(12) 0.0214(11) 0.0326(14) 0 0.0077(11) 0
C11 0.0373(11) 0.0702(15) 0.0175(9) 0.0079(9) 0.0009(8) 0.0252(11)
C12 0.0521(13) 0.0312(10) 0.0180(9) 0.0032(7) 0.0057(9) -0.0046(10)
C13 0.0256(13) 0.0487(17) 0.0173(13) 0 0.0036(10) 0
B1 0.0210(13) 0.0188(12) 0.0152(13) 0 0.0033(11) 0
N1 0.0208(7) 0.0186(6) 0.0162(7) -0.0013(5) 0.0013(6) -0.0005(6)
N2 0.0217(7) 0.0199(7) 0.0135(7) 0.0013(5) 0.0016(5) 0.0002(6)
N3 0.0198(10) 0.0247(10) 0.0197(10) 0 -0.0018(8) 0
N4 0.0189(10) 0.0204(9) 0.0207(10) 0 0.0041(8) 0

loop_
_atom_type_symbol
_atom_type_description
_atom_type_scat_dispersion_real
_atom_type_scat_dispersion_imag
_atom_type_scat_source
C C 0.0033 0.0016 'International Tables Vol C Tables 4.2.6.8 and 6.1.1.4'
H H 0 0 'International Tables Vol C Tables 4.2.6.8 and 6.1.1.4'
B B 0.0013 0.0007 'International Tables Vol C Tables 4.2.6.8 and 6.1.1.4'
Co Co 0.3494 0.9721 'International Tables Vol C Tables 4.2.6.8 and 6.1.1.4'
N N 0.0061 0.0033 'International Tables Vol C Tables 4.2.6.8 and 6.1.1.4'

loop_
_geom_angle_atom_site_label_1
_geom_angle_atom_site_label_2
_geom_angle_atom_site_label_3
_geom_angle
_geom_angle_site_symmetry_1
_geom_angle_site_symmetry_3
N3 Co N1 88.22(5) . .
N3 Co N1 88.22(5) . 8_565
N1 Co N1 86.00(7) . 8_565
N3 Co C13 160.89(9) . .
N1 Co C13 105.58(6) . .
N1 Co C13 105.58(6) 8_565 .
N3 Co C12 132.03(7) . 8_565
N1 Co C12 95.15(6) . 8_565
N1 Co C12 139.73(7) 8_565 8_565
C13 Co C12 35.48(6) . 8_565
N3 Co C12 132.03(7) . .
N1 Co C12 139.73(7) . .
N1 Co C12 95.15(6) 8_565 .
C13 Co C12 35.48(6) . .
C12 Co C12 59.16(10) 8_565 .
N3 Co C11 102.87(7) . 8_565
N1 Co C11 118.19(7) . 8_565
N1 Co C11 153.25(7) 8_565 8_565
C13 Co C11 59.12(8) . 8_565
C12 Co C11 35.44(8) 8_565 8_565
C12 Co C11 59.31(7) . 8_565
N3 Co C11 102.87(7) . .
N1 Co C11 153.25(7) . .
N1 Co C11 118.19(7) 8_565 .
C13 Co C11 59.12(8) . .
C12 Co C11 59.31(7) 8_565 .
C12 Co C11 35.44(8) . .
C11 Co C11 35.92(12) 8_565 .
N1 C1 C2 110.84(15) . .
C3 C2 C1 104.84(15) . .
N2 C3 C2 108.61(14) . .
N3 C4 C5 110.9(2) . .
C6 C5 C4 104.6(2) . .
N4 C6 C5 108.8(2) . .
C12 C11 C11 107.40(12) . 8_565
C12 C11 Co 71.55(10) . .
C11 C11 Co 72.04(6) 8_565 .
C13 C12 C11 108.20(19) . .
C13 C12 Co 71.56(13) . .
C11 C12 Co 73.01(11) . .
C12 C13 C12 108.8(3) 8_565 .
C12 C13 Co 72.96(13) 8_565 .
C12 C13 Co 72.96(13) . .
N2 B1 N2 107.04(19) 8_565 .
N2 B1 N4 109.26(13) 8_565 .
N2 B1 N4 109.26(13) . .
C1 N1 N2 106.11(13) . .
C1 N1 Co 136.15(11) . .
N2 N1 Co 117.31(10) . .
C3 N2 N1 109.59(13) . .
C3 N2 B1 130.04(15) . .
N1 N2 B1 119.89(14) . .
C4 N3 N4 106.3(2) . .
C4 N3 Co 135.70(17) . .
N4 N3 Co 118.02(14) . .
C6 N4 N3 109.4(2) . .
C6 N4 B1 130.8(2) . .
N3 N4 B1 119.83(18) . .

loop_
_geom_bond_atom_site_label_1
_geom_bond_atom_site_label_2
_geom_bond_distance
_geom_bond_site_symmetry_2
Co N3 2.069(2) .
Co N1 2.1026(13) .
Co N1 2.1026(13) 8_565
Co C13 2.268(3) .
Co C12 2.2859(18) 8_565
Co C12 2.2859(18) .
Co C11 2.3045(18) 8_565
Co C11 2.3045(18) .
C1 N1 1.334(2) .
C1 C2 1.391(2) .
C2 C3 1.372(2) .
C3 N2 1.347(2) .
C4 N3 1.331(3) .
C4 C5 1.391(4) .
C5 C6 1.373(4) .
C6 N4 1.345(3) .
C11 C12 1.397(3) .
C11 C11 1.421(5) 8_565
C12 C13 1.388(3) .
C13 C12 1.388(3) 8_565
B1 N2 1.541(2) 8_565
B1 N2 1.541(2) .
B1 N4 1.543(3) .
N1 N2 1.3672(18) .
N3 N4 1.367(3) .
